data_7235778
loop_
_publ_author_name
'Liu, Wei'
'Li, Sheng-hua'
'Li, Yu-chuan'
'Yang, Yu-zhang'
'Yu, Yi'
'Pang, Si-ping'

_publ_section_title
;
 Nitrogen-rich salts based on polyamino substituted
 N,N&#x2032;-azo-1,2,4-triazole: a new family of high-performance
 energetic materials
;
_journal_issue 38
_journal_name_full 'J. Mater. Chem. A'
_journal_page_first 15978
_journal_paper_doi 10.1039/C4TA03016H
_journal_volume 2
_journal_year 2014
_chemical_formula_sum 'C4 H8 N12 O6'
_chemical_formula_weight 320.22
_space_group_IT_number 14
_space_group_name_Hall '-P 2yn'
_space_group_name_H-M_alt 'P 1 21/n 1'
_symmetry_cell_setting monoclinic
_symmetry_space_group_name_H-M 'P 1 21/n 1'
_atom_sites_solution_hydrogens geom
_atom_sites_solution_primary direct
_atom_sites_solution_secondary difmap
_audit_creation_method SHELXL-97
_cell_angle_alpha 90.00
_cell_angle_beta 105.70(3)
_cell_angle_gamma 90.00
_cell_formula_units_Z 2
_cell_length_a 7.2555(15)
_cell_length_b 8.8270(18)
_cell_length_c 9.796(2)
_cell_measurement_reflns_used 1759
_cell_measurement_temperature 293(2)
_cell_measurement_theta_max 27.8465
_cell_measurement_theta_min 3.1244
_cell_volume 604.0(2)
_computing_cell_refinement crystalclear
_computing_data_collection crystalclear
_computing_data_reduction crystalclear
_computing_molecular_graphics 'Bruker SHELXTL'
_computing_publication_material 'Bruker SHELXTL'
_computing_structure_refinement 'SHELXL-97 (Sheldrick, 1997)'
_computing_structure_solution 'SHELXS-97 (Sheldrick, 1990)'
_diffrn_ambient_temperature 293(2)
_diffrn_measured_fraction_theta_full 0.990
_diffrn_measured_fraction_theta_max 0.990
_diffrn_measurement_device_type 'rigaku saturn'
_diffrn_measurement_method '\w scans'
_diffrn_radiation_monochromator confocal
_diffrn_radiation_source 'rotating anode'
_diffrn_radiation_type MoK\a
_diffrn_radiation_wavelength 0.71073
_diffrn_reflns_av_R_equivalents 0.0330
_diffrn_reflns_av_sigmaI/netI 0.0307
_diffrn_reflns_limit_h_max 9
_diffrn_reflns_limit_h_min -9
_diffrn_reflns_limit_k_max 11
_diffrn_reflns_limit_k_min -9
_diffrn_reflns_limit_l_max 12
_diffrn_reflns_limit_l_min -12
_diffrn_reflns_number 5973
_diffrn_reflns_theta_full 27.91
_diffrn_reflns_theta_max 27.91
_diffrn_reflns_theta_min 3.12
_diffrn_standards_decay_% 0
_diffrn_standards_interval_count 0
_diffrn_standards_interval_time 0
_diffrn_standards_number 0
_exptl_absorpt_coefficient_mu 0.159
_exptl_absorpt_correction_T_max 0.9780
_exptl_absorpt_correction_T_min 0.9688
_exptl_absorpt_correction_type multi-scan
_exptl_absorpt_process_details crystalclear
_exptl_crystal_density_diffrn 1.761
_exptl_crystal_density_method 'not measured'
_exptl_crystal_F_000 328
_exptl_crystal_size_max 0.20
_exptl_crystal_size_mid 0.18
_exptl_crystal_size_min 0.14
_refine_diff_density_max 0.351
_refine_diff_density_min -0.277
_refine_diff_density_rms 0.056
_refine_ls_extinction_coef 0.15(3)
_refine_ls_extinction_expression Fc^*^=kFc[1+0.001xFc^2^\l^3^/sin(2\q)]^-1/4^
_refine_ls_extinction_method SHELXL
_refine_ls_goodness_of_fit_ref 1.036
_refine_ls_hydrogen_treatment mixed
_refine_ls_matrix_type full
_refine_ls_number_parameters 110
_refine_ls_number_reflns 1426
_refine_ls_number_restraints 4
_refine_ls_restrained_S_all 1.042
_refine_ls_R_factor_all 0.0592
_refine_ls_R_factor_gt 0.0480
_refine_ls_shift/su_max 0.002
_refine_ls_shift/su_mean 0.001
_refine_ls_structure_factor_coef Fsqd
_refine_ls_weighting_details 'calc w=1/[\s^2^(Fo^2^)+(0.0923P)^2^+0.0000P] where P=(Fo^2^+2Fc^2^)/3'
_refine_ls_weighting_scheme calc
_refine_ls_wR_factor_gt 0.1294
_refine_ls_wR_factor_ref 0.1391
_reflns_number_gt 1081
_reflns_number_total 1426
_reflns_threshold_expression >2sigma(I)
_cod_data_source_file c4ta03016h2.cif
_cod_data_source_block added_by_encifer
_cod_depositor_comments
;
The following automatic conversions were performed:

data item '_exptl_absorpt_correction_type' value 'MULTI-SCAN' was
changed to 'multi-scan' in accordance with the
/home/saulius/struct/COD-crude-data/automatic-downloads/DataCite-retrospective/RSC/depositions/lib/dictionaries/cif_core.dic
dictionary named 'cif_core.dic' version 2.4.2 last updated on
2011-04-26.

data item '_symmetry_cell_setting' value 'Monoclinic' was changed to
'monoclinic' in accordance with the
/home/saulius/struct/COD-crude-data/automatic-downloads/DataCite-retrospective/RSC/depositions/lib/dictionaries/cif_core.dic
dictionary named 'cif_core.dic' version 2.4.2 last updated on
2011-04-26.

Automatic conversion script
Id: cif_fix_values 6909 2019-04-08 15:41:33Z antanas 
;
_cod_original_sg_symbol_H-M P2(1)/n
_cod_database_code 7235778

loop_
_symmetry_equiv_pos_as_xyz
'x, y, z'
'-x+1/2, y+1/2, -z+1/2'
'-x, -y, -z'
'x-1/2, -y-1/2, z-1/2'

loop_
_atom_site_label
_atom_site_type_symbol
_atom_site_fract_x
_atom_site_fract_y
_atom_site_fract_z
_atom_site_U_iso_or_equiv
_atom_site_adp_type
_atom_site_occupancy
_atom_site_symmetry_multiplicity
_atom_site_calc_flag
_atom_site_refinement_flags
N1 N 0.1710(2) 0.89661(15) 0.57327(17) 0.0459(4) Uani 1 1 d .
N2 N 0.3477(2) 0.82798(15) 0.62882(16) 0.0404(4) Uani 1 1 d D
H2 H 0.4522(18) 0.8855(19) 0.6557(18) 0.049 Uiso 1 1 d D
N3 N 0.47069(18) 0.57570(16) 0.65764(16) 0.0421(4) Uani 1 1 d D
H3A H 0.442(2) 0.4805(12) 0.6420(18) 0.051 Uiso 1 1 d D
H3B H 0.5883(16) 0.6044(18) 0.697(2) 0.051 Uiso 1 1 d D
N4 N 0.14770(16) 0.64881(13) 0.55867(14) 0.0311(4) Uani 1 1 d .
N5 N 0.08644(16) 0.50220(13) 0.53125(13) 0.0300(4) Uani 1 1 d .
C1 C 0.0523(2) 0.78763(18) 0.53093(19) 0.0389(4) Uani 1 1 d .
H1 H -0.0780 0.7993 0.4881 0.047 Uiso 1 1 calc R
C2 C 0.3374(2) 0.67805(17) 0.61987(16) 0.0325(4) Uani 1 1 d .
O1 O 0.79339(16) 0.78881(14) 0.80368(15) 0.0524(4) Uani 1 1 d .
O2 O 0.89250(18) 0.56589(13) 0.77762(16) 0.0582(4) Uani 1 1 d .
O3 O 1.09550(17) 0.74194(17) 0.87129(17) 0.0588(5) Uani 1 1 d .
N6 N 0.92839(17) 0.69847(14) 0.81861(14) 0.0344(4) Uani 1 1 d .

loop_
_atom_site_aniso_label
_atom_site_aniso_U_11
_atom_site_aniso_U_22
_atom_site_aniso_U_33
_atom_site_aniso_U_23
_atom_site_aniso_U_13
_atom_site_aniso_U_12
N1 0.0406(8) 0.0275(7) 0.0676(10) -0.0032(6) 0.0111(7) -0.0023(6)
N2 0.0311(7) 0.0304(7) 0.0564(9) -0.0055(6) 0.0062(6) -0.0090(5)
N3 0.0239(7) 0.0374(8) 0.0577(9) 0.0020(6) -0.0015(6) -0.0016(5)
N4 0.0231(6) 0.0229(7) 0.0440(7) -0.0012(5) 0.0034(5) -0.0024(4)
N5 0.0236(6) 0.0242(7) 0.0394(7) -0.0012(4) 0.0039(5) -0.0035(4)
C1 0.0316(8) 0.0278(8) 0.0552(10) 0.0013(6) 0.0080(7) 0.0023(6)
C2 0.0264(8) 0.0325(8) 0.0369(8) -0.0005(6) 0.0058(6) -0.0051(6)
O1 0.0347(7) 0.0340(7) 0.0825(10) -0.0033(5) 0.0055(6) 0.0071(5)
O2 0.0417(7) 0.0313(7) 0.0902(11) -0.0159(6) -0.0017(7) 0.0022(5)
O3 0.0289(7) 0.0528(9) 0.0849(11) -0.0099(6) -0.0016(6) -0.0075(5)
N6 0.0261(7) 0.0300(7) 0.0443(8) -0.0022(5) 0.0047(5) -0.0016(5)

loop_
_atom_type_symbol
_atom_type_description
_atom_type_scat_dispersion_real
_atom_type_scat_dispersion_imag
_atom_type_scat_source
C C 0.0033 0.0016 'International Tables Vol C Tables 4.2.6.8 and 6.1.1.4'
H H 0.0000 0.0000 'International Tables Vol C Tables 4.2.6.8 and 6.1.1.4'
N N 0.0061 0.0033 'International Tables Vol C Tables 4.2.6.8 and 6.1.1.4'
O O 0.0106 0.0060 'International Tables Vol C Tables 4.2.6.8 and 6.1.1.4'

loop_
_geom_angle_atom_site_label_1
_geom_angle_atom_site_label_2
_geom_angle_atom_site_label_3
_geom_angle
_geom_angle_site_symmetry_1
C1 N1 N2 105.52(13) .
C2 N2 N1 112.31(12) .
C2 N2 H2 128.0(12) .
N1 N2 H2 119.3(12) .
C2 N3 H3A 119.7(11) .
C2 N3 H3B 119.1(12) .
H3A N3 H3B 121.2(14) .
C2 N4 N5 119.87(12) .
C2 N4 C1 107.84(12) .
N5 N4 C1 132.24(13) .
N5 N5 N4 110.96(14) 3_566
N1 C1 N4 109.90(14) .
N1 C1 H1 125.1 .
N4 C1 H1 125.1 .
N3 C2 N2 130.46(14) .
N3 C2 N4 125.12(14) .
N2 C2 N4 104.42(13) .
O1 N6 O2 118.54(13) .
O1 N6 O3 120.06(13) .
O2 N6 O3 121.39(13) .

loop_
_geom_bond_atom_site_label_1
_geom_bond_atom_site_label_2
_geom_bond_distance
_geom_bond_site_symmetry_2
N1 C1 1.283(2) .
N1 N2 1.389(2) .
N2 C2 1.327(2) .
N2 H2 0.891(9) .
N3 C2 1.302(2) .
N3 H3A 0.870(9) .
N3 H3B 0.873(9) .
N4 C2 1.369(2) .
N4 N5 1.3711(16) .
N4 C1 1.3975(18) .
N5 N5 1.239(2) 3_566
C1 H1 0.9300 .
O1 N6 1.2407(16) .
O2 N6 1.2418(16) .
O3 N6 1.2429(17) .

loop_
_geom_torsion_atom_site_label_1
_geom_torsion_atom_site_label_2
_geom_torsion_atom_site_label_3
_geom_torsion_atom_site_label_4
_geom_torsion
_geom_torsion_site_symmetry_4
C1 N1 N2 C2 0.3(2) .
C2 N4 N5 N5 -176.19(15) 3_566
C1 N4 N5 N5 0.9(3) 3_566
N2 N1 C1 N4 0.42(19) .
C2 N4 C1 N1 -1.02(19) .
N5 N4 C1 N1 -178.32(16) .
N1 N2 C2 N3 178.73(17) .
N1 N2 C2 N4 -0.94(18) .
N5 N4 C2 N3 -0.8(2) .
C1 N4 C2 N3 -178.54(15) .
N5 N4 C2 N2 178.85(13) .
C1 N4 C2 N2 1.15(17) .
